data_2014555
loop_
_publ_author_name
'Held, Peter'
'Bohat\'y, Ladislav'

_publ_section_title
;
 Calcium and strontium thiosulfate, CaS~2~O~3~&#x00B7;6H~2~O and
 SrS~2~O~3~&#x00B7;5H~2~O
;
_journal_issue 10
_journal_name_full 'Acta Crystallographica Section C'
_journal_page_first i97
_journal_page_last i100
_journal_paper_doi 10.1107/S0108270104017986
_journal_volume 60
_journal_year 2004
_chemical_formula_iupac 'Sr S2 O3, 5H2 O'
_chemical_formula_moiety 'O3 S2, 5(H2 O), Sr'
_chemical_formula_structural 'Sr (S2 O3) (H2 O)5'
_chemical_formula_sum 'H10 O8 S2 Sr'
_chemical_formula_weight 289.84
_chemical_name_common
;
strontium(II) thiosulfate pentahydrate
;
_chemical_name_systematic
;
strontium(II) thiosulfate pentahydrate
;
_space_group_IT_number 15
_symmetry_cell_setting monoclinic
_symmetry_space_group_name_Hall '-C 2yc'
_symmetry_space_group_name_H-M 'C 1 2/c 1'
_atom_sites_solution_hydrogens geom
_atom_sites_solution_primary direct
_atom_sites_solution_secondary difmap
_audit_creation_method SHELXL-97
_cell_angle_alpha 90.00
_cell_angle_beta 107.780(10)
_cell_angle_gamma 90.00
_cell_formula_units_Z 8
_cell_length_a 21.005(3)
_cell_length_b 8.1371(6)
_cell_length_c 10.5870(10)
_cell_measurement_reflns_used 25
_cell_measurement_temperature 293(2)
_cell_measurement_theta_max 16.3
_cell_measurement_theta_min 13.3
_cell_volume 1723.1(3)
_computing_cell_refinement 'MACH-3 Server Software'
_computing_data_collection 'MACH-3 Server Software (Enraf-Nonius, 1993)'
_computing_data_reduction 'MOLEN (Fair, 1990)'
_computing_molecular_graphics
;
ATOMS (Dowty, 2002) and ORTEPIII (Burnett & Johnson, 1996)
;
_computing_publication_material SHELXL97
_computing_structure_refinement 'SHELXL97 (Sheldrick, 1997)'
_computing_structure_solution 'SHELXS97 (Sheldrick, 1997)'
_diffrn_ambient_temperature 293(2)
_diffrn_measured_fraction_theta_full 0.995
_diffrn_measured_fraction_theta_max 0.995
_diffrn_measurement_device 'four-circle diffractometer'
_diffrn_measurement_device_type 'Enraf--Nonius MACH-3'
_diffrn_measurement_method \w/2\q
_diffrn_radiation_monochromator graphite
_diffrn_radiation_type MoK\a
_diffrn_radiation_wavelength 0.71073
_diffrn_reflns_av_R_equivalents 0.0845
_diffrn_reflns_av_sigmaI/netI 0.0888
_diffrn_reflns_limit_h_max 29
_diffrn_reflns_limit_h_min -29
_diffrn_reflns_limit_k_max 11
_diffrn_reflns_limit_k_min -11
_diffrn_reflns_limit_l_max 15
_diffrn_reflns_limit_l_min -15
_diffrn_reflns_number 6468
_diffrn_reflns_theta_full 30.51
_diffrn_reflns_theta_max 30.51
_diffrn_reflns_theta_min 2.04
_diffrn_standards_decay_% -14.6
_diffrn_standards_interval_time 60
_diffrn_standards_number 3
_exptl_absorpt_coefficient_mu 6.746
_exptl_absorpt_correction_T_max 0.9998
_exptl_absorpt_correction_T_min 0.8888
_exptl_absorpt_correction_type '\y scan'
_exptl_absorpt_process_details
;
(MolEN; Fair, 1990)
;
_exptl_crystal_colour colourless
_exptl_crystal_density_diffrn 2.234
_exptl_crystal_density_method 'not measured'
_exptl_crystal_description parallelepiped
_exptl_crystal_F_000 1152
_exptl_crystal_size_max 0.25
_exptl_crystal_size_mid 0.24
_exptl_crystal_size_min 0.22
_refine_diff_density_max 0.948
_refine_diff_density_min -0.914
_refine_ls_extinction_coef 0.0032(2)
_refine_ls_extinction_expression Fc^*^=kFc[1+0.001xFc^2^\l^3^/sin(2\q)]^-1/4^
_refine_ls_extinction_method SHELXL
_refine_ls_goodness_of_fit_ref 1.042
_refine_ls_hydrogen_treatment mixed
_refine_ls_matrix_type full
_refine_ls_number_parameters 141
_refine_ls_number_reflns 2614
_refine_ls_number_restraints 7
_refine_ls_restrained_S_all 1.043
_refine_ls_R_factor_all 0.0969
_refine_ls_R_factor_gt 0.0307
_refine_ls_shift/su_max 0.001
_refine_ls_shift/su_mean 0.000
_refine_ls_structure_factor_coef Fsqd
_refine_ls_weighting_details 'calc w=1/[\s^2^(Fo^2^)+(0.0259P)^2^+3.0808P] where P=(Fo^2^+2Fc^2^)/3'
_refine_ls_weighting_scheme calc
_refine_ls_wR_factor_gt 0.0615
_refine_ls_wR_factor_ref 0.0822
_reflns_number_gt 1605
_reflns_number_total 2614
_reflns_threshold_expression I>2\s(I)
_cod_data_source_file sq1168.cif
_cod_data_source_block II
_cod_original_cell_volume 1723.2(3)
_cod_original_sg_symbol_H-M 'C 2/c'
_cod_database_code 2014555

loop_
_symmetry_equiv_pos_as_xyz
x,y,z
-x,y,-z+1/2
x+1/2,y+1/2,z
-x+1/2,y+1/2,-z+1/2
-x,-y,-z
x,-y,z-1/2
-x+1/2,-y+1/2,-z
x+1/2,-y+1/2,z-1/2

loop_
_atom_site_label
_atom_site_fract_x
_atom_site_fract_y
_atom_site_fract_z
_atom_site_U_iso_or_equiv
_atom_site_adp_type
_atom_site_calc_flag
_atom_site_occupancy
_atom_site_type_symbol
Sr 0.22283(2) 0.32297(4) 0.18777(3) 0.01630(10) Uani d 1 Sr
S1 0.17449(5) 0.03490(10) 0.44696(9) 0.0145(2) Uani d 1 S
S2 0.07481(5) 0.0426(2) 0.38310(10) 0.0278(3) Uani d 1 S
O1 0.1993(2) 0.1444(3) 0.5616(3) 0.0226(6) Uani d 1 O
O2 0.1974(2) -0.1352(3) 0.4834(3) 0.0226(6) Uani d 1 O
O3 0.20030(10) 0.0841(3) 0.3370(3) 0.0217(6) Uani d 1 O
O4 0.3164(2) 0.0957(4) 0.2264(3) 0.0205(6) Uani d 1 O
O5 0.1563(2) 0.5201(4) -0.0071(3) 0.0245(7) Uani d 1 O
O6 0.4344(2) 0.2605(5) 0.3485(4) 0.0396(9) Uani d 1 O
O7 0.0932(2) 0.2606(6) 0.1285(5) 0.0490(10) Uani d 1 O
O8 0.0212(3) 0.4853(8) 0.3819(7) 0.095(2) Uani d 1 O
H41 0.322(3) 0.073(7) 0.162(4) 0.06(2) Uiso d 1 H
H42 0.358(3) 0.144(6) 0.269(5) 0.046(17) Uiso d 1 H
H51 0.166(3) 0.604(6) 0.005(5) 0.027(15) Uiso d 1 H
H52 0.114(3) 0.524(7) -0.043(6) 0.054(19) Uiso d 1 H
H61 0.431(3) 0.320(6) 0.401(5) 0.046(19) Uiso d 1 H
H62 0.435(4) 0.331(8) 0.288(7) 0.11(3) Uiso d 1 H
H71 0.084(6) 0.199(11) 0.065(8) 0.19(6) Uiso d 1 H
H72 0.086(3) 0.206(7) 0.182(5) 0.050(19) Uiso d 1 H
H81 0.007(6) 0.594(7) 0.378(11) 0.172(17) Uiso d 1 H
H82 -0.008(3) 0.430(11) 0.413(8) 0.155(18) Uiso d 1 H

loop_
_atom_site_aniso_label
_atom_site_aniso_U_11
_atom_site_aniso_U_22
_atom_site_aniso_U_33
_atom_site_aniso_U_12
_atom_site_aniso_U_13
_atom_site_aniso_U_23
Sr 0.02321(19) 0.01178(16) 0.01336(17) 0.00018(18) 0.00490(12) 0.00032(16)
S1 0.0179(4) 0.0122(4) 0.0127(4) 0.0004(4) 0.0040(3) -0.0001(3)
S2 0.0169(5) 0.0366(6) 0.0277(6) 0.0005(5) 0.0038(4) -0.0038(5)
O1 0.0283(16) 0.0200(15) 0.0169(13) -0.0012(12) 0.0027(12) -0.0039(11)
O2 0.0308(16) 0.0133(13) 0.0235(15) 0.0027(12) 0.0080(13) 0.0030(11)
O3 0.0260(15) 0.0234(15) 0.0164(14) 0.0006(13) 0.0074(12) 0.0032(12)
O4 0.0252(16) 0.0225(15) 0.0148(15) -0.0018(13) 0.0075(13) 0.0007(12)
O5 0.0331(19) 0.0189(16) 0.0198(16) -0.0027(15) 0.0056(14) 0.0003(13)
O6 0.041(2) 0.038(2) 0.041(2) -0.0023(18) 0.0148(18) -0.002(2)
O7 0.037(2) 0.052(3) 0.058(3) 0.004(2) 0.014(2) 0.028(2)
O8 0.055(3) 0.081(4) 0.138(5) 0.003(3) 0.013(3) 0.008(4)

loop_
_atom_type_symbol
_atom_type_description
_atom_type_scat_dispersion_real
_atom_type_scat_dispersion_imag
_atom_type_scat_source
H H 0.0000 0.0000 'International Tables Vol C Tables 4.2.6.8 and 6.1.1.4'
O O 0.0106 0.0060 'International Tables Vol C Tables 4.2.6.8 and 6.1.1.4'
S S 0.1246 0.1234 'International Tables Vol C Tables 4.2.6.8 and 6.1.1.4'
Sr Sr -1.5307 3.2498 'International Tables Vol C Tables 4.2.6.8 and 6.1.1.4'

loop_
_geom_angle_atom_site_label_1
_geom_angle_atom_site_label_2
_geom_angle_atom_site_label_3
_geom_angle_site_symmetry_1
_geom_angle_site_symmetry_3
_geom_angle
O2 Sr O4 6 4 142.02(9)
O2 Sr O3 6 . 92.12(9)
O4 Sr O3 4 . 106.44(9)
O2 Sr O4 6 . 70.56(9)
O4 Sr O4 4 . 146.82(4)
O3 Sr O4 . . 69.63(9)
O2 Sr O5 6 . 77.27(10)
O4 Sr O5 4 . 67.10(10)
O3 Sr O5 . . 139.83(10)
O4 Sr O5 . . 137.39(10)
O2 Sr O7 6 . 75.64(14)
O4 Sr O7 4 . 80.53(13)
O3 Sr O7 . . 68.99(11)
O4 Sr O7 . . 124.44(12)
O5 Sr O7 . . 70.85(12)
O2 Sr O1 6 7_556 143.40(9)
O4 Sr O1 4 7_556 74.55(9)
O3 Sr O1 . 7_556 69.25(8)
O4 Sr O1 . 7_556 73.41(9)
O5 Sr O1 . 7_556 136.92(9)
O7 Sr O1 . 7_556 121.85(13)
O2 Sr O3 6 4 111.05(8)
O4 Sr O3 4 4 68.43(9)
O3 Sr O3 . 4 148.32(3)
O4 Sr O3 . 4 97.24(9)
O5 Sr O3 . 4 68.94(10)
O7 Sr O3 . 4 136.18(11)
O1 Sr O3 7_556 4 79.47(8)
O2 Sr O2 6 4 62.94(10)
O4 Sr O2 4 4 115.37(9)
O3 Sr O2 . 4 136.02(8)
O4 Sr O2 . 4 68.04(8)
O5 Sr O2 . 4 72.80(10)
O7 Sr O2 . 4 129.47(13)
O1 Sr O2 7_556 4 108.68(9)
O3 Sr O2 4 4 50.48(8)
O1 S1 O2 . . 110.35(16)
O1 S1 O3 . . 111.29(16)
O2 S1 O3 . . 106.92(17)
O1 S1 S2 . . 109.39(13)
O2 S1 S2 . . 110.02(13)
O3 S1 S2 . . 108.83(12)
O1 S1 Sr . 4_545 123.04(12)
O2 S1 Sr . 4_545 55.71(12)
O3 S1 Sr . 4_545 51.38(11)
S2 S1 Sr . 4_545 127.50(5)
H41 O4 H42 . . 99(5)
H51 O5 H52 . . 104(6)
H61 O6 H62 . . 98(6)
H71 O7 H72 . . 102(8)
H81 O8 H82 . . 105(9)

loop_
_geom_bond_atom_site_label_1
_geom_bond_atom_site_label_2
_geom_bond_site_symmetry_2
_geom_bond_distance
_geom_bond_publ_flag
Sr O2 6 2.568(3) y
Sr O4 4 2.624(3) y
Sr O3 . 2.637(3) y
Sr O4 . 2.638(3) y
Sr O5 . 2.650(3) y
Sr O7 . 2.651(4) y
Sr O1 7_556 2.672(3) y
Sr O3 4 2.730(3) y
Sr O2 4 2.840(3) y
Sr S1 4 3.3968(10) ?
Sr Sr 4 4.3213(4) ?
S1 O1 . 1.467(3) y
S1 O2 . 1.477(3) y
S1 O3 . 1.481(3) y
S1 S2 . 1.9952(14) y

loop_
_geom_hbond_atom_site_label_D
_geom_hbond_atom_site_label_H
_geom_hbond_atom_site_label_A
_geom_hbond_site_symmetry_A
_geom_hbond_distance_DH
_geom_hbond_distance_HA
_geom_hbond_distance_DA
_geom_hbond_angle_DHA
O4 H41 O5 7 0.75(4) 1.98(4) 2.725(4) 171(6)
O4 H42 O6 . 0.94(6) 1.83(6) 2.767(5) 174(5)
O5 H51 O1 6_565 0.71(5) 2.19(5) 2.898(4) 174(6)
O5 H52 O8 6_565 0.85(6) 1.87(6) 2.720(6) 175(6)
O6 H61 S2 7_556 0.75(4) 2.58(4) 3.320(4) 166(6)
O6 H62 S2 4 0.86(4) 2.46(4) 3.321(4) 173(8)
O7 H71 S2 6 0.82(5) 2.72(5) 3.518(6) 168(11)
O7 H72 S2 . 0.77(4) 2.58(4) 3.346(5) 172(6)
O8 H81 O6 3_455 0.93(5) 2.00(8) 2.841(7) 150(11)
O8 H82 O7 2 0.89(5) 2.20(5) 2.994(7) 148(2)
